data_7240384
loop_
_publ_author_name
'Dai, Xia-Lin'
'Wu, Chao'
'Li, Jin-Hui'
'Liu, Lian-Chao'
'He, Xin'
'Lu, Tong-Bu'
'Chen, Jia-Mei'

_publ_section_title
;
 Modulating the solubility and pharmacokinetic property of 5-fluorouracil
 via cocrystals
;
_journal_name_full CrystEngComm
_journal_paper_doi 10.1039/D0CE00409J
_journal_year 2020
_chemical_formula_moiety 'C4 H3 F N2 O2, C7 H6 O4, 2(H2 O)'
_chemical_formula_sum 'C11 H13 F N2 O8'
_chemical_formula_weight 320.23
_space_group_crystal_system triclinic
_space_group_IT_number 2
_space_group_name_Hall '-P 1'
_space_group_name_H-M_alt 'P -1'
_atom_sites_solution_hydrogens mixed
_atom_sites_solution_primary direct
_audit_creation_date 2019-09-03
_audit_creation_method
;
Olex2 1.2
(compiled 2018.05.29 svn.r3508 for OlexSys, GUI svn.r5506)
;
_audit_update_record
;
2019-12-09 deposited with the CCDC.	2020-04-23 downloaded from the CCDC.
;
_cell_angle_alpha 103.754(5)
_cell_angle_beta 102.275(5)
_cell_angle_gamma 108.186(5)
_cell_formula_units_Z 2
_cell_length_a 7.2314(4)
_cell_length_b 9.9761(6)
_cell_length_c 10.2732(5)
_cell_measurement_reflns_used 4295
_cell_measurement_temperature 150(10)
_cell_measurement_theta_max 65.3760
_cell_measurement_theta_min 4.6270
_cell_volume 650.04(7)
_computing_cell_refinement
;
CrysAlisPro, Agilent Technologies,
Version 1.171.37.34 (release 22-05-2014 CrysAlis171 .NET)
(compiled May 22 2014,16:03:01)
;
_computing_data_collection
;
CrysAlisPro, Agilent Technologies,
Version 1.171.37.34 (release 22-05-2014 CrysAlis171 .NET)
(compiled May 22 2014,16:03:01)
;
_computing_data_reduction
;
CrysAlisPro, Agilent Technologies,
Version 1.171.37.34 (release 22-05-2014 CrysAlis171 .NET)
(compiled May 22 2014,16:03:01)
;
_computing_molecular_graphics 'Olex2 (Dolomanov et al., 2009)'
_computing_publication_material 'Olex2 (Dolomanov et al., 2009)'
_computing_structure_refinement 'ShelXL (Sheldrick, 2015)'
_computing_structure_solution 'XS (Sheldrick, 2008)'
_diffrn_ambient_environment air
_diffrn_ambient_temperature 150(10)
_diffrn_detector 'CCD plate'
_diffrn_detector_area_resol_mean 10.5058
_diffrn_detector_type Atlas
_diffrn_measured_fraction_theta_full 0.987
_diffrn_measured_fraction_theta_max 0.987
_diffrn_measurement_details
;
#__ type_ start__ end____ width___ exp.time_
  1 omega  -35.00   67.00   1.0000    1.0000
omega____ theta____ kappa____ phi______ frames
    -       40.7938  -38.0000  -60.0000 102

#__ type_ start__ end____ width___ exp.time_
  2 omega   14.00  117.00   1.0000    1.0000
omega____ theta____ kappa____ phi______ frames
    -       40.7938   38.0000  120.0000 103

#__ type_ start__ end____ width___ exp.time_
  3 omega   44.00  124.00   1.0000    1.0000
omega____ theta____ kappa____ phi______ frames
    -       40.7938  167.0000  -28.0000 80

#__ type_ start__ end____ width___ exp.time_
  4 omega -158.00  -94.00   1.0000    2.0850
omega____ theta____ kappa____ phi______ frames
    -      -83.0000 -126.0000 -180.0000 64

#__ type_ start__ end____ width___ exp.time_
  5 omega -122.00  -19.00   1.0000    2.0850
omega____ theta____ kappa____ phi______ frames
    -      -83.0000  126.0000 -150.0000 103

#__ type_ start__ end____ width___ exp.time_
  6 omega  -69.00   -5.00   1.0000    2.0850
omega____ theta____ kappa____ phi______ frames
    -      -83.0000   30.0000 -180.0000 64

#__ type_ start__ end____ width___ exp.time_
  7 omega -122.00  -19.00   1.0000    2.0850
omega____ theta____ kappa____ phi______ frames
    -      -83.0000  126.0000   90.0000 103

#__ type_ start__ end____ width___ exp.time_
  8 omega   63.00  165.00   1.0000    2.0850
omega____ theta____ kappa____ phi______ frames
    -       90.6218   45.0000  -30.0000 102

#__ type_ start__ end____ width___ exp.time_
  9 omega   60.00  165.00   1.0000    2.0850
omega____ theta____ kappa____ phi______ frames
    -       90.6218   61.0000   60.0000 105

#__ type_ start__ end____ width___ exp.time_
 10 omega   16.00  121.00   1.0000    2.0850
omega____ theta____ kappa____ phi______ frames
    -       90.6218  -61.0000   90.0000 105

#__ type_ start__ end____ width___ exp.time_
 11 omega    7.00   84.00   1.0000    2.0850
omega____ theta____ kappa____ phi______ frames
    -       90.6218  -95.0000    0.0000 77

#__ type_ start__ end____ width___ exp.time_
 12 omega   16.00   97.00   1.0000    2.0850
omega____ theta____ kappa____ phi______ frames
    -       90.6218 -126.0000  120.0000 81

#__ type_ start__ end____ width___ exp.time_
 13 omega   57.00  169.00   1.0000    2.0850
omega____ theta____ kappa____ phi______ frames
    -       90.6218   77.0000    0.0000 112

#__ type_ start__ end____ width___ exp.time_
 14 omega   11.00  115.00   1.0000    1.0000
omega____ theta____ kappa____ phi______ frames
    -       40.7938   57.0000 -120.0000 104

#__ type_ start__ end____ width___ exp.time_
 15 omega    7.00  120.00   1.0000    1.0000
omega____ theta____ kappa____ phi______ frames
    -       40.7938   77.0000  -30.0000 113

#__ type_ start__ end____ width___ exp.time_
 16 omega   11.00  115.00   1.0000    1.0000
omega____ theta____ kappa____ phi______ frames
    -       40.7938   57.0000  150.0000 104

#__ type_ start__ end____ width___ exp.time_
 17 omega -162.00  -49.00   1.0000    2.0850
omega____ theta____ kappa____ phi______ frames
    -      -83.0000  -77.0000   90.0000 113

#__ type_ start__ end____ width___ exp.time_
 18 omega -162.00  -49.00   1.0000    2.0850
omega____ theta____ kappa____ phi______ frames
    -      -83.0000  -77.0000  -30.0000 113

#__ type_ start__ end____ width___ exp.time_
 19 omega -162.00  -49.00   1.0000    2.0850
omega____ theta____ kappa____ phi______ frames
    -      -83.0000  -77.0000  -90.0000 113

#__ type_ start__ end____ width___ exp.time_
 20 omega -162.00  -49.00   1.0000    2.0850
omega____ theta____ kappa____ phi______ frames
    -      -83.0000  -77.0000  150.0000 113

#__ type_ start__ end____ width___ exp.time_
 21 omega -162.00  -49.00   1.0000    2.0850
omega____ theta____ kappa____ phi______ frames
    -      -83.0000  -77.0000 -150.0000 113

#__ type_ start__ end____ width___ exp.time_
 22 omega   16.00   73.00   1.0000    2.0850
omega____ theta____ kappa____ phi______ frames
    -       90.6218  -45.0000  -30.0000 57

#__ type_ start__ end____ width___ exp.time_
 23 omega   60.00  165.00   1.0000    2.0850
omega____ theta____ kappa____ phi______ frames
    -       90.6218   61.0000  120.0000 105

#__ type_ start__ end____ width___ exp.time_
 24 omega   60.00  165.00   1.0000    2.0850
omega____ theta____ kappa____ phi______ frames
    -       90.6218   61.0000 -120.0000 105

#__ type_ start__ end____ width___ exp.time_
 25 omega   63.00  165.00   1.0000    2.0850
omega____ theta____ kappa____ phi______ frames
    -       90.6218   45.0000 -180.0000 102
;
_diffrn_measurement_device 'four-circle diffractometer'
_diffrn_measurement_device_type 'Xcalibur, Atlas, Gemini ultra'
_diffrn_measurement_method '\w scans'
_diffrn_orient_matrix_UB_11 -0.0840556000
_diffrn_orient_matrix_UB_12 -0.1465082000
_diffrn_orient_matrix_UB_13 -0.1248510000
_diffrn_orient_matrix_UB_21 -0.0386455000
_diffrn_orient_matrix_UB_22 -0.0901679000
_diffrn_orient_matrix_UB_23 0.1009729000
_diffrn_orient_matrix_UB_31 -0.2170255000
_diffrn_orient_matrix_UB_32 0.0013433000
_diffrn_orient_matrix_UB_33 -0.0245044000
_diffrn_radiation_monochromator mirror
_diffrn_radiation_probe x-ray
_diffrn_radiation_type CuK\a
_diffrn_radiation_wavelength 1.54184
_diffrn_reflns_av_R_equivalents 0.0420
_diffrn_reflns_av_unetI/netI 0.0291
_diffrn_reflns_Laue_measured_fraction_full 0.987
_diffrn_reflns_Laue_measured_fraction_max 0.987
_diffrn_reflns_limit_h_max 7
_diffrn_reflns_limit_h_min -8
_diffrn_reflns_limit_k_max 11
_diffrn_reflns_limit_k_min -11
_diffrn_reflns_limit_l_max 11
_diffrn_reflns_limit_l_min -11
_diffrn_reflns_number 10247
_diffrn_reflns_point_group_measured_fraction_full 0.987
_diffrn_reflns_point_group_measured_fraction_max 0.987
_diffrn_reflns_theta_full 63.677
_diffrn_reflns_theta_max 63.677
_diffrn_reflns_theta_min 4.662
_diffrn_source 'sealed X-ray tube'
_diffrn_source_type 'Enhance Ultra (Cu) X-ray Source'
_exptl_absorpt_coefficient_mu 1.315
_exptl_absorpt_correction_T_max 1.00000
_exptl_absorpt_correction_T_min 0.57840
_exptl_absorpt_correction_type multi-scan
_exptl_absorpt_process_details
;
CrysAlisPro, Agilent Technologies,
Version 1.171.37.34 (release 22-05-2014 CrysAlis171 .NET)
(compiled May 22 2014,16:03:01)
Empirical absorption correction using spherical harmonics,
 implemented in SCALE3 ABSPACK scaling algorithm.
;
_exptl_crystal_density_diffrn 1.636
_exptl_crystal_description block
_exptl_crystal_F_000 332
_exptl_crystal_size_max 0.1
_exptl_crystal_size_mid 0.05
_exptl_crystal_size_min 0.03
_refine_diff_density_max 0.311
_refine_diff_density_min -0.544
_refine_diff_density_rms 0.174
_refine_ls_extinction_method none
_refine_ls_goodness_of_fit_ref 1.097
_refine_ls_hydrogen_treatment mixed
_refine_ls_matrix_type full
_refine_ls_number_parameters 212
_refine_ls_number_reflns 2111
_refine_ls_number_restraints 0
_refine_ls_restrained_S_all 1.097
_refine_ls_R_factor_all 0.0484
_refine_ls_R_factor_gt 0.0404
_refine_ls_shift/su_max 0.001
_refine_ls_shift/su_mean 0.000
_refine_ls_structure_factor_coef Fsqd
_refine_ls_weighting_details 'w=1/[\s^2^(Fo^2^)+(0.0637P)^2^+0.1328P] where P=(Fo^2^+2Fc^2^)/3'
_refine_ls_weighting_scheme calc
_refine_ls_wR_factor_gt 0.0988
_refine_ls_wR_factor_ref 0.1075
_reflns_Friedel_coverage 0.000
_reflns_number_gt 1783
_reflns_number_total 2111
_reflns_threshold_expression 'I > 2\s(I)'
_cod_data_source_file d0ce00409j2.cif
_cod_data_source_block 5FU-34DHBA-2H2O
_cod_original_cell_volume 650.05(7)
_cod_database_code 7240384
_shelx_shelxl_version_number 2016/6
_shelx_space_group_comment
;
The symmetry employed for this shelxl refinement is uniquely defined
by the following loop, which should always be used as a source of
symmetry information in preference to the above space-group names.
They are only intended as comments.
;
_shelx_estimated_absorpt_t_max 0.962
_shelx_estimated_absorpt_t_min 0.880
_reflns_odcompleteness_completeness 100.00
_reflns_odcompleteness_iscentric 1
_reflns_odcompleteness_theta 61.08
_olex2_refinement_description
;
1. Fixed Uiso
 At 1.2 times of:
  All C(H) groups, All N(H) groups
 At 1.5 times of:
  All O(H) groups, All O(H,H) groups
2.a Free rotating group:
 O8(H8A,H8B), O7(H7A)
2.b Aromatic/amide H refined with riding coordinates:
 N2(H2B), N1(H1), C9(H9), C6(H6), C5(H5), C2(H2A)
2.c Idealised tetrahedral OH refined as rotating group:
 O4(H4), O3(H3), O2(H2)
;
_olex2_submission_special_instructions 'No special instructions were received'

loop_
_space_group_symop_operation_xyz
'x, y, z'
'-x, -y, -z'

loop_
_atom_site_label
_atom_site_type_symbol
_atom_site_fract_x
_atom_site_fract_y
_atom_site_fract_z
_atom_site_U_iso_or_equiv
_atom_site_adp_type
_atom_site_occupancy
_atom_site_site_symmetry_order
_atom_site_calc_flag
_atom_site_refinement_flags_posn
_atom_site_refinement_flags_adp
_atom_site_refinement_flags_occupancy
_atom_site_disorder_assembly
_atom_site_disorder_group
F1 F 0.29602(17) 0.94276(11) 0.88408(11) 0.0283(3) Uani 1 1 d . . . . .
O4 O 0.77328(19) 1.61809(13) 0.93946(12) 0.0225(3) Uani 1 1 d . . . . .
H4 H 0.756838 1.672162 0.892902 0.034 Uiso 1 1 calc GR . . . .
O3 O 0.85311(19) 1.47748(12) 1.11720(12) 0.0226(3) Uani 1 1 d . . . . .
H3 H 0.899795 1.441098 1.173407 0.034 Uiso 1 1 calc GR . . . .
N2 N 0.2429(2) 1.14417(15) 0.64361(14) 0.0188(3) Uani 1 1 d . . . . .
H2B H 0.169120 1.130369 0.560333 0.023 Uiso 1 1 calc R . . . .
O5 O 0.4253(2) 1.38316(13) 0.66184(13) 0.0288(3) Uani 1 1 d . . . . .
O2 O 1.4519(2) 2.15394(14) 1.38563(13) 0.0292(4) Uani 1 1 d . . . . .
H2 H 1.510911 2.243219 1.399451 0.044 Uiso 1 1 calc GR . . . .
N1 N 0.5033(2) 1.30357(15) 0.84788(15) 0.0199(4) Uani 1 1 d . . . . .
H1 H 0.595150 1.390388 0.897894 0.024 Uiso 1 1 calc R . . . .
O1 O 1.2800(2) 2.16177(14) 1.18152(13) 0.0287(3) Uani 1 1 d . . . . .
C3 C 0.9270(3) 1.70139(18) 1.06354(16) 0.0167(4) Uani 1 1 d . . . . .
C9 C 0.4746(3) 1.1913(2) 0.90567(18) 0.0201(4) Uani 1 1 d . . . . .
H9 H 0.555276 1.208957 0.996297 0.024 Uiso 1 1 calc R . . . .
C6 C 1.2306(3) 1.85660(19) 1.32339(18) 0.0190(4) Uani 1 1 d . . . . .
H6 H 1.330824 1.908495 1.410588 0.023 Uiso 1 1 calc R . . . .
C10 C 0.3304(3) 1.05648(19) 0.83123(18) 0.0189(4) Uani 1 1 d . . . . .
C5 C 1.1178(3) 1.70540(19) 1.28801(18) 0.0192(4) Uani 1 1 d . . . . .
H5 H 1.143261 1.656302 1.352076 0.023 Uiso 1 1 calc R . . . .
C7 C 1.3101(3) 2.09226(19) 1.26081(17) 0.0188(4) Uani 1 1 d . . . . .
C1 C 1.1932(3) 1.93067(19) 1.22754(17) 0.0173(4) Uani 1 1 d . . . . .
C11 C 0.1990(3) 1.02458(18) 0.69172(17) 0.0171(4) Uani 1 1 d . . . . .
C2 C 1.0411(3) 1.85145(19) 1.09792(17) 0.0175(4) Uani 1 1 d . . . . .
H2A H 1.016236 1.900495 1.033709 0.021 Uiso 1 1 calc R . . . .
C4 C 0.9679(3) 1.62624(19) 1.15900(18) 0.0183(4) Uani 1 1 d . . . . .
C8 C 0.3933(3) 1.28423(19) 0.71510(18) 0.0194(4) Uani 1 1 d . . . . .
O8 O -0.0044(2) 0.36280(15) 0.31573(14) 0.0322(4) Uani 1 1 d . . . . .
H8A H 0.102026 0.424982 0.382429 0.048 Uiso 1 1 d G . . . .
H8B H -0.025725 0.275252 0.319709 0.048 Uiso 1 1 d G . . . .
O7 O 0.2912(2) 0.57217(15) 0.56426(15) 0.0311(4) Uani 1 1 d . . . . .
H7A H 0.338754 0.515647 0.598225 0.047 Uiso 1 1 d G . . . .
O6 O 0.05813(19) 0.90348(13) 0.62046(12) 0.0213(3) Uani 1 1 d . . . . .
H7B H 0.196(6) 0.590(4) 0.601(4) 0.107(14) Uiso 1 1 d . . . . .

loop_
_atom_site_aniso_label
_atom_site_aniso_U_11
_atom_site_aniso_U_22
_atom_site_aniso_U_33
_atom_site_aniso_U_23
_atom_site_aniso_U_13
_atom_site_aniso_U_12
F1 0.0310(7) 0.0233(6) 0.0264(6) 0.0149(5) 0.0006(5) 0.0052(5)
O4 0.0238(7) 0.0173(6) 0.0173(6) 0.0061(5) -0.0032(5) 0.0019(5)
O3 0.0258(8) 0.0149(6) 0.0208(6) 0.0068(5) 0.0002(5) 0.0037(5)
N2 0.0193(8) 0.0194(7) 0.0157(7) 0.0070(6) 0.0016(6) 0.0064(6)
O5 0.0332(8) 0.0196(7) 0.0304(7) 0.0123(6) 0.0053(6) 0.0059(6)
O2 0.0307(8) 0.0167(7) 0.0241(7) 0.0072(5) -0.0069(6) -0.0022(6)
N1 0.0179(8) 0.0149(7) 0.0207(7) 0.0030(6) 0.0025(6) 0.0025(6)
O1 0.0316(8) 0.0205(7) 0.0249(7) 0.0108(5) -0.0035(6) 0.0038(6)
C3 0.0148(9) 0.0174(9) 0.0143(8) 0.0028(7) 0.0020(7) 0.0046(7)
C9 0.0178(10) 0.0235(9) 0.0177(8) 0.0070(7) 0.0032(7) 0.0075(8)
C6 0.0171(10) 0.0200(9) 0.0161(8) 0.0048(7) 0.0014(7) 0.0057(7)
C10 0.0196(10) 0.0195(9) 0.0202(9) 0.0104(7) 0.0058(7) 0.0083(8)
C5 0.0208(10) 0.0185(9) 0.0193(9) 0.0091(7) 0.0043(7) 0.0078(8)
C7 0.0170(10) 0.0204(9) 0.0168(8) 0.0056(7) 0.0021(7) 0.0065(8)
C1 0.0161(9) 0.0176(9) 0.0179(8) 0.0056(7) 0.0046(7) 0.0067(7)
C11 0.0161(9) 0.0172(9) 0.0192(8) 0.0061(7) 0.0065(7) 0.0072(8)
C2 0.0188(10) 0.0188(9) 0.0165(8) 0.0081(7) 0.0044(7) 0.0083(7)
C4 0.0186(10) 0.0151(8) 0.0201(8) 0.0046(7) 0.0062(7) 0.0058(7)
C8 0.0174(10) 0.0174(9) 0.0220(9) 0.0056(7) 0.0056(7) 0.0060(7)
O8 0.0369(9) 0.0164(6) 0.0308(7) 0.0083(6) -0.0031(6) 0.0027(6)
O7 0.0296(9) 0.0236(7) 0.0336(8) 0.0139(6) -0.0010(6) 0.0055(6)
O6 0.0208(7) 0.0168(6) 0.0200(6) 0.0049(5) 0.0012(5) 0.0032(5)

loop_
_atom_type_symbol
_atom_type_description
_atom_type_scat_dispersion_real
_atom_type_scat_dispersion_imag
_atom_type_scat_source
C C 0.0181 0.0091 'International Tables Vol C Tables 4.2.6.8 and 6.1.1.4'
H H 0.0000 0.0000 'International Tables Vol C Tables 4.2.6.8 and 6.1.1.4'
F F 0.0727 0.0534 'International Tables Vol C Tables 4.2.6.8 and 6.1.1.4'
N N 0.0311 0.0180 'International Tables Vol C Tables 4.2.6.8 and 6.1.1.4'
O O 0.0492 0.0322 'International Tables Vol C Tables 4.2.6.8 and 6.1.1.4'

loop_
_geom_angle_atom_site_label_1
_geom_angle_atom_site_label_2
_geom_angle_atom_site_label_3
_geom_angle
_geom_angle_site_symmetry_1
_geom_angle_site_symmetry_3
_geom_angle_publ_flag
C3 O4 H4 109.5 . . ?
C4 O3 H3 109.5 . . ?
C11 N2 H2B 116.7 . . ?
C11 N2 C8 126.62(15) . . ?
C8 N2 H2B 116.7 . . ?
C7 O2 H2 109.5 . . ?
C9 N1 H1 118.5 . . ?
C8 N1 H1 118.5 . . ?
C8 N1 C9 123.07(15) . . ?
O4 C3 C2 123.78(15) . . ?
O4 C3 C4 116.62(14) . . ?
C2 C3 C4 119.60(16) . . ?
N1 C9 H9 120.2 . . ?
C10 C9 N1 119.59(16) . . ?
C10 C9 H9 120.2 . . ?
C5 C6 H6 120.2 . . ?
C5 C6 C1 119.67(16) . . ?
C1 C6 H6 120.2 . . ?
F1 C10 C11 116.08(15) . . ?
C9 C10 F1 121.66(15) . . ?
C9 C10 C11 122.24(16) . . ?
C6 C5 H5 119.5 . . ?
C4 C5 C6 121.07(16) . . ?
C4 C5 H5 119.5 . . ?
O2 C7 C1 113.24(15) . . ?
O1 C7 O2 123.06(16) . . ?
O1 C7 C1 123.70(16) . . ?
C6 C1 C7 121.53(16) . . ?
C2 C1 C6 119.38(16) . . ?
C2 C1 C7 119.08(15) . . ?
N2 C11 C10 113.22(15) . . ?
O6 C11 N2 121.93(15) . . ?
O6 C11 C10 124.85(15) . . ?
C3 C2 C1 120.92(16) . . ?
C3 C2 H2A 119.5 . . ?
C1 C2 H2A 119.5 . . ?
O3 C4 C3 116.65(15) . . ?
O3 C4 C5 124.03(15) . . ?
C5 C4 C3 119.32(15) . . ?
O5 C8 N2 122.01(16) . . ?
O5 C8 N1 122.79(16) . . ?
N1 C8 N2 115.20(15) . . ?
H8A O8 H8B 109.4 . . ?
H7A O7 H7B 112.4 . . ?

loop_
_geom_bond_atom_site_label_1
_geom_bond_atom_site_label_2
_geom_bond_distance
_geom_bond_site_symmetry_2
_geom_bond_publ_flag
F1 C10 1.348(2) . ?
O4 H4 0.8200 . ?
O4 C3 1.367(2) . ?
O3 H3 0.8200 . ?
O3 C4 1.361(2) . ?
N2 H2B 0.8600 . ?
N2 C11 1.371(2) . ?
N2 C8 1.378(2) . ?
O5 C8 1.223(2) . ?
O2 H2 0.8200 . ?
O2 C7 1.321(2) . ?
N1 H1 0.8600 . ?
N1 C9 1.369(2) . ?
N1 C8 1.360(2) . ?
O1 C7 1.216(2) . ?
C3 C2 1.378(2) . ?
C3 C4 1.406(2) . ?
C9 H9 0.9300 . ?
C9 C10 1.333(3) . ?
C6 H6 0.9300 . ?
C6 C5 1.385(3) . ?
C6 C1 1.395(2) . ?
C10 C11 1.440(2) . ?
C5 H5 0.9300 . ?
C5 C4 1.383(2) . ?
C7 C1 1.482(2) . ?
C1 C2 1.393(2) . ?
C11 O6 1.236(2) . ?
C2 H2A 0.9300 . ?
O8 H8A 0.8500 . ?
O8 H8B 0.8509 . ?
O7 H7A 0.8495 . ?
O7 H7B 0.89(4) . ?

loop_
_geom_hbond_atom_site_label_D
_geom_hbond_atom_site_label_H
_geom_hbond_atom_site_label_A
_geom_hbond_distance_DH
_geom_hbond_distance_HA
_geom_hbond_distance_DA
_geom_hbond_angle_DHA
_geom_hbond_site_symmetry_A
O4 H4 O1 0.82 2.05 2.8527(17) 167.2 2_797
O3 H3 O8 0.82 1.92 2.7352(17) 174.7 1_666
N2 H2B O6 0.86 2.08 2.9247(19) 167.6 2_576
N1 H1 O4 0.86 2.12 2.9213(18) 155.5 .
N1 H1 O3 0.86 2.36 3.0110(19) 132.5 .
O8 H8A O7 0.85 1.97 2.7942(19) 163.8 .
O8 H8B O6 0.85 1.98 2.8160(17) 165.8 2_566
O7 H7A O5 0.85 1.82 2.6699(18) 175.9 1_545

loop_
_geom_torsion_atom_site_label_1
_geom_torsion_atom_site_label_2
_geom_torsion_atom_site_label_3
_geom_torsion_atom_site_label_4
_geom_torsion
_geom_torsion_site_symmetry_1
_geom_torsion_site_symmetry_2
_geom_torsion_site_symmetry_3
_geom_torsion_site_symmetry_4
_geom_torsion_publ_flag
F1 C10 C11 N2 -179.43(14) . . . . ?
F1 C10 C11 O6 1.3(3) . . . . ?
O4 C3 C2 C1 178.71(16) . . . . ?
O4 C3 C4 O3 1.2(2) . . . . ?
O4 C3 C4 C5 -178.19(15) . . . . ?
O2 C7 C1 C6 1.6(2) . . . . ?
O2 C7 C1 C2 -178.96(15) . . . . ?
N1 C9 C10 F1 -179.67(15) . . . . ?
N1 C9 C10 C11 -1.3(3) . . . . ?
O1 C7 C1 C6 -178.59(17) . . . . ?
O1 C7 C1 C2 0.8(3) . . . . ?
C9 N1 C8 N2 2.7(2) . . . . ?
C9 N1 C8 O5 -176.83(17) . . . . ?
C9 C10 C11 N2 2.1(2) . . . . ?
C9 C10 C11 O6 -177.11(17) . . . . ?
C6 C5 C4 O3 179.36(16) . . . . ?
C6 C5 C4 C3 -1.3(3) . . . . ?
C6 C1 C2 C3 0.2(3) . . . . ?
C5 C6 C1 C7 -179.97(16) . . . . ?
C5 C6 C1 C2 0.6(3) . . . . ?
C7 C1 C2 C3 -179.18(15) . . . . ?
C1 C6 C5 C4 -0.1(3) . . . . ?
C11 N2 C8 O5 177.79(16) . . . . ?
C11 N2 C8 N1 -1.8(3) . . . . ?
C2 C3 C4 O3 -178.47(15) . . . . ?
C2 C3 C4 C5 2.1(3) . . . . ?
C4 C3 C2 C1 -1.6(3) . . . . ?
C8 N2 C11 C10 -0.5(2) . . . . ?
C8 N2 C11 O6 178.74(16) . . . . ?
C8 N1 C9 C10 -1.3(3) . . . . ?
